data_4508952
loop_
_publ_author_name
'Lu, Jianjiang'
'Kochi, Jay K.'

_publ_section_title
;
 Charge-Modulated Associates of Anionic Donors with Cationic \p-Acceptors:
 Crystal Structures of Ternary Synthons Leading to Molecular Wires
;
_journal_issue 1
_journal_name_full 'Crystal Growth &amp; Design'
_journal_page_first 291
_journal_paper_doi 10.1021/cg800465e
_journal_volume 9
_journal_year 2009
_chemical_formula_moiety 'C8 H14 N2, 2(Br)'
_chemical_formula_sum 'C8 H14 Br2 N2'
_chemical_formula_weight 298.01
_chemical_name_systematic
; 
 ? 
;
_space_group_IT_number 64
_symmetry_cell_setting orthorhombic
_symmetry_space_group_name_Hall '-C 2ac 2'
_symmetry_space_group_name_H-M 'C m c e'
_atom_sites_solution_hydrogens geom
_atom_sites_solution_primary direct
_atom_sites_solution_secondary difmap
_audit_creation_method SHELXL-97
_cell_angle_alpha 90.00
_cell_angle_beta 90.00
_cell_angle_gamma 90.00
_cell_formula_units_Z 4
_cell_length_a 8.9195(18)
_cell_length_b 11.019(2)
_cell_length_c 10.642(2)
_cell_measurement_temperature 173(2)
_cell_volume 1045.9(3)
_computing_cell_refinement 'SAINT (Bruker, 2003)'
_computing_data_collection 'SMART (Bruker, 2003)'
_computing_data_reduction 'SAINT & SADABS (Bruker, 2003)'
_computing_molecular_graphics 'XP (Bruker, 1999)'
_computing_publication_material 'SHELXL, XCIF (Bruker, 1999)'
_computing_structure_refinement SHELXTL
_computing_structure_solution 'SHELXTL (Bruker, 2003)'
_diffrn_ambient_temperature 173(2)
_diffrn_measured_fraction_theta_full 0.983
_diffrn_measured_fraction_theta_max 0.983
_diffrn_measurement_device 'Bruker SMART'
_diffrn_measurement_method 'omega-scan, full sphere'
_diffrn_radiation_monochromator graphite
_diffrn_radiation_source 'fine-focus sealed tube'
_diffrn_radiation_type MoK\a
_diffrn_radiation_wavelength 0.71073
_diffrn_reflns_av_R_equivalents 0.0201
_diffrn_reflns_av_sigmaI/netI 0.0185
_diffrn_reflns_limit_h_max 12
_diffrn_reflns_limit_h_min -12
_diffrn_reflns_limit_k_max 9
_diffrn_reflns_limit_k_min -15
_diffrn_reflns_limit_l_max 15
_diffrn_reflns_limit_l_min -11
_diffrn_reflns_number 3151
_diffrn_reflns_theta_full 30.47
_diffrn_reflns_theta_max 30.47
_diffrn_reflns_theta_min 3.51
_diffrn_standards_decay_% 0
_diffrn_standards_interval_count 0
_diffrn_standards_interval_time 0
_diffrn_standards_number none
_exptl_absorpt_coefficient_mu 7.703
_exptl_absorpt_correction_T_max 0.315
_exptl_absorpt_correction_T_min 0.260
_exptl_absorpt_correction_type multi-scan
_exptl_absorpt_process_details '(SADABS; Bruker, 2003)'
_exptl_crystal_colour yellow
_exptl_crystal_density_diffrn 1.893
_exptl_crystal_density_method 'not measured'
_exptl_crystal_description block
_exptl_crystal_F_000 584
_exptl_crystal_size_max 0.12
_exptl_crystal_size_mid 0.08
_exptl_crystal_size_min 0.06
_refine_diff_density_max 1.274
_refine_diff_density_min -0.600
_refine_diff_density_rms 0.102
_refine_ls_extinction_method none
_refine_ls_goodness_of_fit_ref 0.884
_refine_ls_hydrogen_treatment constr
_refine_ls_matrix_type full
_refine_ls_number_parameters 32
_refine_ls_number_reflns 828
_refine_ls_number_restraints 0
_refine_ls_restrained_S_all 0.884
_refine_ls_R_factor_all 0.0252
_refine_ls_R_factor_gt 0.0222
_refine_ls_shift/su_max 0.021
_refine_ls_shift/su_mean 0.003
_refine_ls_structure_factor_coef Fsqd
_refine_ls_weighting_details 'calc w=1/[\s^2^(Fo^2^)+(0.0531P)^2^+0.0000P] where P=(Fo^2^+2Fc^2^)/3'
_refine_ls_weighting_scheme calc
_refine_ls_wR_factor_gt 0.0589
_refine_ls_wR_factor_ref 0.0612
_reflns_number_gt 755
_reflns_number_total 828
_reflns_threshold_expression >2sigma(I)
_cod_data_source_file cg800465esup7.cif
_cod_data_source_block H2TMP_Br2
_cod_depositor_comments
;

2021-12-16
Space group name changed to comply with IUCR recomendations
                 miguel
;
_cod_original_cell_volume 1045.9(4)
_cod_original_sg_symbol_Hall '-C 2bc 2'
_cod_original_sg_symbol_H-M 'c m c a'
_cod_database_code 4508952

loop_
_symmetry_equiv_pos_as_xyz
'x, y, z'
'-x, -y+1/2, z+1/2'
'-x, y+1/2, -z+1/2'
'x, -y, -z'
'x+1/2, y+1/2, z'
'-x+1/2, -y+1, z+1/2'
'-x+1/2, y+1, -z+1/2'
'x+1/2, -y+1/2, -z'
'-x, -y, -z'
'x, y-1/2, -z-1/2'
'x, -y-1/2, z-1/2'
'-x, y, z'
'-x+1/2, -y+1/2, -z'
'x+1/2, y, -z-1/2'
'x+1/2, -y, z-1/2'
'-x+1/2, y+1/2, z'

loop_
_atom_site_label
_atom_site_type_symbol
_atom_site_fract_x
_atom_site_fract_y
_atom_site_fract_z
_atom_site_U_iso_or_equiv
_atom_site_adp_type
_atom_site_occupancy
_atom_site_symmetry_multiplicity
_atom_site_calc_flag
_atom_site_refinement_flags
Br1 Br 0.5000 0.160345(18) 0.26510(2) 0.02084(11) Uani 1 2 d S
N1 N 0.5000 0.40208(16) 0.42855(16) 0.0160(4) Uani 1 2 d S
H1 H 0.5000 0.3366 0.3811 0.019 Uiso 1 2 calc SR
C1 C 0.63343(15) 0.44832(13) 0.46205(14) 0.0166(3) Uani 1 1 d .
C2 C 0.77430(18) 0.39010(17) 0.41810(16) 0.0221(3) Uani 1 1 d .
H2A H 0.7501 0.3159 0.3716 0.033 Uiso 1 1 calc R
H2B H 0.8371 0.3698 0.4907 0.033 Uiso 1 1 calc R
H2C H 0.8286 0.4462 0.3630 0.033 Uiso 1 1 calc R

loop_
_atom_site_aniso_label
_atom_site_aniso_U_11
_atom_site_aniso_U_22
_atom_site_aniso_U_33
_atom_site_aniso_U_23
_atom_site_aniso_U_13
_atom_site_aniso_U_12
Br1 0.02622(15) 0.01714(16) 0.01916(17) -0.00396(7) 0.000 0.000
N1 0.0217(9) 0.0131(8) 0.0131(8) -0.0009(6) 0.000 0.000
C1 0.0202(6) 0.0153(7) 0.0143(7) 0.0017(5) 0.0000(5) 0.0007(5)
C2 0.0216(7) 0.0216(8) 0.0229(8) -0.0042(7) 0.0020(6) 0.0014(6)

loop_
_atom_type_symbol
_atom_type_description
_atom_type_scat_dispersion_real
_atom_type_scat_dispersion_imag
_atom_type_scat_source
C C 0.0033 0.0016 'International Tables Vol C Tables 4.2.6.8 and 6.1.1.4'
H H 0.0000 0.0000 'International Tables Vol C Tables 4.2.6.8 and 6.1.1.4'
N N 0.0061 0.0033 'International Tables Vol C Tables 4.2.6.8 and 6.1.1.4'
Br Br -0.2901 2.4595 'International Tables Vol C Tables 4.2.6.8 and 6.1.1.4'

loop_
_geom_angle_atom_site_label_1
_geom_angle_atom_site_label_2
_geom_angle_atom_site_label_3
_geom_angle
_geom_angle_site_symmetry_1
_geom_angle_site_symmetry_3
C1 N1 C1 124.83(17) 12_655 .
C1 N1 H1 117.6 12_655 .
C1 N1 H1 117.6 . .
N1 C1 C1 117.58(9) . 4_566
N1 C1 C2 120.13(14) . .
C1 C1 C2 122.28(9) 4_566 .
C1 C2 H2A 109.5 . .
C1 C2 H2B 109.5 . .
H2A C2 H2B 109.5 . .
C1 C2 H2C 109.5 . .
H2A C2 H2C 109.5 . .
H2B C2 H2C 109.5 . .

loop_
_geom_bond_atom_site_label_1
_geom_bond_atom_site_label_2
_geom_bond_distance
_geom_bond_site_symmetry_2
N1 C1 1.3428(16) 12_655
N1 C1 1.3428(16) .
N1 H1 0.8800 .
C1 C1 1.396(3) 4_566
C1 C2 1.486(2) .
C2 H2A 0.9800 .
C2 H2B 0.9800 .
C2 H2C 0.9800 .
